data_9008432
loop_
_publ_author_name
'Noe D C'
'Hughes J M'
'Mariano A N'
'Drexler J W'
'Kato A'

_publ_section_title
;
 The crystal structure of monoclinic britholite-(Ce) and britholite-(Y)
 Note: unannealed sample
 Locality: Suishoyama, Japan
;
_journal_name_full 'Zeitschrift fur Kristallographie'
_journal_page_first 233
_journal_page_last 246
_journal_paper_doi 10.1524/zkri.1993.206.Part-2.233
_journal_volume 206
_journal_year 1993
_chemical_formula_sum 'Ca0.2 F0.93 H Lu0.32 O12.07 Si3 Y4.48'
_chemical_name_mineral Britholite-(Y)
_space_group_IT_number 4
_symmetry_space_group_name_Hall 'P 2c'
_symmetry_space_group_name_H-M 'P 1 1 21'
_cell_angle_alpha 90
_cell_angle_beta 90
_cell_angle_gamma 120.0284
_cell_formula_units_Z 2
_cell_length_a 9.4216
_cell_length_b 9.4138
_cell_length_c 6.7639
_cell_volume 519.389
_cod_original_formula_sum 'Y4.48 Lu.32 Ca.2 Si3 O12.07 F.93 H'
_cod_database_code 9008432

loop_
_symmetry_equiv_pos_as_xyz
x,y,z
-x,-y,1/2+z

loop_
_atom_site_label
_atom_site_fract_x
_atom_site_fract_y
_atom_site_fract_z
_atom_site_occupancy
_atom_site_U_iso_or_equiv
_atom_site_type_symbol
_atom_site_attached_hydrogens
Y1a 0.33380 0.66620 0.00450 0.88000 0.03331 Y 0
Lu1a 0.33380 0.66620 0.00450 0.12000 0.03331 Lu 0
Y1b 0.33290 0.66700 0.50780 0.80000 0.01102 Y 0
Ca1b 0.33290 0.66700 0.50780 0.20000 0.01102 Ca 0
Y2a 0.99470 0.24220 0.25900 0.93000 0.02267 Y 0
Lu2a 0.99470 0.24220 0.25900 0.07000 0.02267 Lu 0
Y2b 0.24230 0.24730 0.75700 0.94000 0.02216 Y 0
Lu2b 0.24230 0.24730 0.75700 0.06000 0.02216 Lu 0
Y2c 0.24730 0.00500 0.25700 0.93000 0.02343 Y 0
Lu2c 0.24730 0.00500 0.25700 0.07000 0.02343 Lu 0
Si1 0.02600 0.62700 0.25000 1.00000 0.01279 Si 0
Si2 0.37270 0.39920 0.27400 1.00000 0.01406 Si 0
Si3 0.60100 0.97380 0.25000 1.00000 0.01418 Si 0
O1a 0.83200 0.50700 0.25900 1.00000 0.03040 O 0
O1b 0.49100 0.32200 0.27500 1.00000 0.03420 O 0
O1c 0.67500 0.16900 0.25500 1.00000 0.03040 O 0
O2a 0.40300 0.87040 0.23800 1.00000 0.02026 O 0
O2b 0.46800 0.59600 0.23600 1.00000 0.01773 O 0
O2c 0.13000 0.53360 0.28800 1.00000 0.02280 O 0
O3a 0.62800 0.89600 0.06200 1.00000 0.02280 O 0
O3b 0.68600 0.92500 0.44200 1.00000 0.02913 O 0
O3c 0.26600 0.36700 0.06100 1.00000 0.01900 O 0
O3d 0.23700 0.31000 0.43800 1.00000 0.03926 O 0
O3e 0.07500 0.76100 0.08500 1.00000 0.02913 O 0
O3f 0.10200 0.73300 0.46800 1.00000 0.02406 O 0
F 0.00000 0.99700 0.23100 0.93000 0.06713 F 0
O-H 0.00000 0.99700 0.23100 0.07000 0.06713 O 1

loop_
_cod_changelog_entry_id
_cod_changelog_entry_author
_cod_changelog_entry_date
_cod_changelog_entry_text
1
;cod-tools version 3.8.0
Id: cif_guess_AMCSD_atom_types 9581 2023-05-17 12:35:41Z saulius
;
2023-05-18T11:40:07+03:00
;Derived atom types and hydrogen counts
from atom names that follow the AMCSD naming convention
(Wat == water, O-H == hydroxyl).
;
